data_4077115
loop_
_publ_author_name
'Siebenlist, Ron'
'Fr\"uhauf, Hans-Werner'
'Vrieze, Kees'
'Smeets, Wilberth J. J.'
'Spek, Anthony L.'

_publ_section_title
;
 1,3-Dipolar Cycloaddition to the Fe&#x2212;OC Fragment. 19. Synthesis and
 Properties of Fe(CO)2(PR3)(R1NC(R2)&#x2212;C(R3)O) and
 Fe(CO)(Ph2PCH2CH2PPh2)(R1NC(R2)&#x2212;C(R3)O) and Their Reactivity
 toward Dipolarophiles. First X-ray Crystal Structure of the Initial
 Bicyclo[2.2.1] Adduct
;
_journal_issue 25
_journal_name_full Organometallics
_journal_page_first 5628
_journal_paper_doi 10.1021/om020605z
_journal_volume 21
_journal_year 2002
_chemical_compound_source 'see text'
_chemical_formula_moiety 'C45 H45 Fe N O6 P2'
_chemical_formula_sum 'C45 H45 Fe N O6 P2'
_chemical_formula_weight 813.61
_chemical_name_systematic
;
 ?
;
_space_group_IT_number 14
_symmetry_cell_setting monoclinic
_symmetry_space_group_name_Hall '-P 2ybc'
_symmetry_space_group_name_H-M 'P 1 21/c 1'
_atom_sites_solution_hydrogens geom
_atom_sites_solution_primary direct
_atom_sites_solution_secondary difmap
_cell_angle_alpha 90
_cell_angle_beta 125.762(5)
_cell_angle_gamma 90
_cell_formula_units_Z 4
_cell_length_a 11.5238(7)
_cell_length_b 23.0239(15)
_cell_length_c 18.7570(9)
_cell_measurement_reflns_used 25
_cell_measurement_temperature 150
_cell_measurement_theta_max 14
_cell_measurement_theta_min 10
_cell_volume 4038.3(5)
_computing_cell_refinement 'SET4 (de Boer & Duisenberg, 1984)'
_computing_data_collection 'Locally modified CAD4 Software (Enraf-Nonius, 1989)'
_computing_data_reduction 'HELENA (Spek, 1997)'
_computing_publication_material 'PLATON (Spek, 1990)'
_computing_structure_refinement 'SHELXL-97 (Sheldrick, 1997)'
_computing_structure_solution 'SHELXS86 (Sheldrick, 1986)'
_diffrn_ambient_temperature 150
_diffrn_detector_area_resol_mean 18.4
_diffrn_measured_fraction_theta_full 1.000
_diffrn_measured_fraction_theta_max 1.000
_diffrn_measurement_device_type Turbo-CAD4
_diffrn_measurement_method omega-scan
_diffrn_radiation_monochromator graphite
_diffrn_radiation_source 'Rotating Anode'
_diffrn_radiation_type MoK\\a
_diffrn_radiation_wavelength 0.71073
_diffrn_reflns_av_R_equivalents 0.0687
_diffrn_reflns_av_sigmaI/netI 0.1501
_diffrn_reflns_limit_h_max 13
_diffrn_reflns_limit_h_min -13
_diffrn_reflns_limit_k_max 27
_diffrn_reflns_limit_k_min 0
_diffrn_reflns_limit_l_max 22
_diffrn_reflns_limit_l_min -13
_diffrn_reflns_number 7395
_diffrn_reflns_theta_full 25.00
_diffrn_reflns_theta_max 25.00
_diffrn_reflns_theta_min 1.60
_exptl_absorpt_coefficient_mu 0.502
_exptl_absorpt_correction_type none
_exptl_crystal_colour orange
_exptl_crystal_density_diffrn 1.338
_exptl_crystal_density_method 'Not Measured'
_exptl_crystal_description block
_exptl_crystal_F_000 1704
_exptl_crystal_size_max 0.50
_exptl_crystal_size_mid 0.30
_exptl_crystal_size_min 0.15
_refine_diff_density_max 0.510
_refine_diff_density_min -0.397
_refine_diff_density_rms 0.089
_refine_ls_extinction_method none
_refine_ls_goodness_of_fit_ref 0.944
_refine_ls_hydrogen_treatment noref
_refine_ls_matrix_type full
_refine_ls_number_parameters 501
_refine_ls_number_reflns 7114
_refine_ls_restrained_S_all 0.944
_refine_ls_R_factor_all 0.1510
_refine_ls_R_factor_gt 0.0692
_refine_ls_shift/su_max 0.008
_refine_ls_shift/su_mean 0.000
_refine_ls_structure_factor_coef Fsqd
_refine_ls_weighting_details 'calc w=1/[\s^2^(Fo^2^)+(0.0438P)^2^]         where P=(Fo^2^+2Fc^2^)/3'
_refine_ls_weighting_scheme calc
_refine_ls_wR_factor_gt 0.1163
_refine_ls_wR_factor_ref 0.1356
_reflns_number_gt 3857
_reflns_number_total 7114
_reflns_threshold_expression I>2\\s(I)
_cod_data_source_file om020605z.cif
_cod_data_source_block s1223a
_cod_depositor_comments
;
The following automatic conversions were performed:

'_symmetry_cell_setting' value 'Monoclinic' changed to 'monoclinic'
according to /home/saulius/struct/CIF-dictionaries/cif_core.dic
dictionary named 'cif_core.dic' version 2.4.1 from
2010-06-29.

'_atom_sites_solution_hydrogens' value 'geom ' changed
to 'geom' according to
/home/saulius/struct/CIF-dictionaries/cif_core.dic dictionary named
'cif_core.dic' version 2.4.1 from
2010-06-29.

'_atom_sites_solution_primary' value 'direct ' changed
to 'direct' according to
/home/saulius/struct/CIF-dictionaries/cif_core.dic dictionary named
'cif_core.dic' version 2.4.1 from
2010-06-29.

'_atom_sites_solution_secondary' value 'difmap ' changed
to 'difmap' according to
/home/saulius/struct/CIF-dictionaries/cif_core.dic dictionary named
'cif_core.dic' version 2.4.1 from
2010-06-29.

'_refine_ls_hydrogen_treatment' value 'noref ' changed
to 'noref' according to
/home/saulius/struct/CIF-dictionaries/cif_core.dic dictionary named
'cif_core.dic' version 2.4.1 from
2010-06-29.

'_refine_ls_weighting_scheme' value 'calc ' changed to
'calc' according to
/home/saulius/struct/CIF-dictionaries/cif_core.dic dictionary named
'cif_core.dic' version 2.4.1 from 2010-06-29.

Automatic conversion script
Id: cif_fix_values 1715 2011-07-08 13:25:40Z adriana 
;
_cod_original_sg_symbol_H-M 'P 21/c'
_cod_database_code 4077115

loop_
_symmetry_equiv_pos_as_xyz
x,y,z
-x,1/2+y,1/2-z
-x,-y,-z
x,1/2-y,1/2+z

loop_
_atom_site_aniso_label
_atom_site_aniso_U_11
_atom_site_aniso_U_22
_atom_site_aniso_U_33
_atom_site_aniso_U_23
_atom_site_aniso_U_13
_atom_site_aniso_U_12
Fe 0.0166(4) 0.0141(4) 0.0154(4) -0.0019(4) 0.0077(3) 0.0010(4)
P1 0.0182(7) 0.0170(7) 0.0195(8) -0.0040(6) 0.0090(6) 0.0005(6)
P2 0.0248(8) 0.0163(8) 0.0171(7) 0.0003(6) 0.0094(7) 0.0066(6)
O1 0.024(2) 0.021(2) 0.022(2) 0.0038(17) 0.0062(18) 0.0051(17)
O2 0.037(2) 0.016(2) 0.020(2) -0.0037(17) 0.0117(19) -0.0031(18)
O3 0.047(3) 0.025(2) 0.026(2) 0.0079(18) 0.026(2) 0.0021(19)
O4 0.030(2) 0.032(2) 0.024(2) -0.0114(19) 0.0136(19) 0.0004(19)
O5 0.0141(18) 0.020(2) 0.0153(19) -0.0070(16) 0.0054(16) 0.0024(15)
O6 0.025(2) 0.019(2) 0.034(2) -0.0056(18) 0.0132(19) 0.0042(18)
N1 0.016(2) 0.017(2) 0.013(2) 0.0004(19) 0.007(2) 0.0023(19)
C1 0.014(3) 0.018(3) 0.010(3) 0.000(2) 0.003(2) -0.001(2)
C2 0.019(3) 0.019(3) 0.018(3) 0.000(2) 0.011(2) -0.002(2)
C3 0.024(3) 0.025(3) 0.011(3) 0.001(2) 0.009(3) -0.002(3)
C4 0.031(3) 0.035(4) 0.026(3) 0.010(3) 0.002(3) 0.018(3)
C5 0.016(3) 0.026(3) 0.023(3) 0.003(3) 0.012(2) 0.002(3)
C6 0.079(5) 0.063(5) 0.026(4) 0.023(4) 0.030(4) 0.025(4)
C7 0.019(3) 0.016(3) 0.014(3) -0.006(2) 0.007(2) -0.003(2)
C8 0.013(3) 0.012(3) 0.012(3) 0.004(2) 0.003(2) -0.001(2)
C9 0.009(3) 0.019(3) 0.020(3) 0.002(2) 0.006(2) 0.000(2)
C10 0.030(3) 0.024(3) 0.052(4) -0.011(3) 0.028(3) -0.007(3)
C11 0.030(3) 0.035(4) 0.032(4) 0.005(3) 0.022(3) -0.002(3)
C12 0.018(3) 0.032(3) 0.029(3) -0.001(3) 0.012(3) -0.001(3)
C13 0.014(3) 0.025(3) 0.013(3) 0.000(2) 0.008(2) 0.001(2)
C14 0.024(3) 0.026(3) 0.022(3) -0.005(3) 0.014(3) 0.001(3)
C15 0.017(3) 0.043(4) 0.027(3) -0.006(3) 0.013(3) -0.005(3)
C16 0.029(3) 0.045(4) 0.028(3) 0.000(3) 0.016(3) 0.018(3)
C17 0.038(4) 0.025(3) 0.036(4) -0.004(3) 0.021(3) 0.003(3)
C18 0.030(3) 0.024(3) 0.028(3) -0.009(3) 0.019(3) -0.003(3)
C19 0.016(3) 0.023(3) 0.010(3) -0.002(2) 0.001(2) -0.006(3)
C20 0.023(3) 0.031(3) 0.022(3) -0.017(3) 0.013(3) -0.009(3)
C21 0.036(4) 0.045(4) 0.069(5) -0.028(4) 0.034(4) -0.011(3)
C22 0.040(4) 0.066(5) 0.079(6) -0.044(5) 0.043(4) -0.018(4)
C23 0.036(5) 0.118(8) 0.051(5) -0.040(5) 0.032(4) -0.029(5)
C24 0.044(5) 0.117(7) 0.049(5) 0.006(5) 0.035(4) -0.013(5)
C25 0.032(4) 0.076(5) 0.040(4) 0.008(4) 0.024(3) 0.004(4)
C26 0.017(3) 0.018(3) 0.024(3) -0.006(2) 0.015(3) -0.005(2)
C27 0.033(3) 0.025(3) 0.020(3) -0.004(3) 0.010(3) -0.005(3)
C28 0.052(4) 0.016(3) 0.024(3) -0.010(3) 0.020(3) -0.011(3)
C29 0.041(4) 0.010(3) 0.031(3) -0.003(2) 0.023(3) 0.002(3)
C30 0.039(4) 0.017(3) 0.030(4) 0.001(3) 0.014(3) 0.005(3)
C31 0.030(3) 0.022(3) 0.019(3) -0.005(3) 0.012(3) -0.003(3)
C32 0.022(3) 0.024(3) 0.019(3) 0.000(3) 0.003(3) 0.007(3)
C33 0.022(3) 0.015(3) 0.017(3) 0.000(2) 0.003(2) 0.003(2)
C34 0.020(3) 0.017(3) 0.016(3) -0.001(2) 0.001(2) 0.001(2)
C35 0.033(3) 0.017(3) 0.019(3) -0.003(3) 0.010(3) 0.002(3)
C36 0.041(4) 0.021(3) 0.027(3) 0.002(3) 0.012(3) 0.007(3)
C37 0.040(4) 0.021(3) 0.028(3) 0.004(3) 0.006(3) -0.005(3)
C38 0.036(4) 0.028(4) 0.038(4) 0.015(3) 0.016(3) 0.002(3)
C39 0.031(3) 0.033(4) 0.030(3) 0.011(3) 0.018(3) 0.009(3)
C40 0.043(4) 0.031(3) 0.022(3) -0.003(3) 0.021(3) 0.004(3)
C41 0.062(5) 0.043(4) 0.038(4) 0.010(3) 0.034(4) 0.021(4)
C42 0.079(5) 0.060(5) 0.026(4) 0.014(4) 0.030(4) 0.025(4)
C43 0.092(6) 0.067(6) 0.037(4) -0.008(4) 0.044(4) 0.017(5)
C44 0.100(6) 0.071(6) 0.044(5) 0.009(4) 0.051(5) 0.044(5)
C45 0.072(5) 0.037(4) 0.035(4) 0.015(3) 0.033(4) 0.028(4)

loop_
_atom_site_label
_atom_site_type_symbol
_atom_site_thermal_displace_type
_atom_site_fract_x
_atom_site_fract_y
_atom_site_fract_z
_atom_site_occupancy
_atom_site_U_iso_or_equiv
_atom_site_calc_flag
_atom_site_refinement_flags
Fe Fe Uani 0.33692(7) 0.37302(3) 0.23114(5) 1.000 0.0163(2) . .
P1 P Uani 0.13687(14) 0.32195(6) 0.14369(9) 1.000 0.0194(4) . .
P2 P Uani 0.24808(15) 0.43357(6) 0.11237(9) 1.000 0.0211(4) . .
O1 O Uani 0.5994(4) 0.29871(15) 0.4489(2) 1.000 0.0266(12) . .
O2 O Uani 0.4240(4) 0.23474(15) 0.3631(2) 1.000 0.0273(12) . .
O3 O Uani 0.4072(4) 0.31461(16) 0.4978(2) 1.000 0.0299(14) . .
O4 O Uani 0.4404(4) 0.41090(16) 0.5251(2) 1.000 0.0300(12) . .
O5 O Uani 0.2132(3) 0.42234(14) 0.2439(2) 1.000 0.0184(11) . .
O6 O Uani 0.5242(4) 0.28977(15) 0.2304(2) 1.000 0.0284(12) . .
N1 N Uani 0.4808(4) 0.43427(17) 0.3121(2) 1.000 0.0162(12) . .
C1 C Uani 0.3518(5) 0.3763(2) 0.3827(3) 1.000 0.0164(17) . .
C2 C Uani 0.3792(5) 0.3376(2) 0.3399(3) 1.000 0.0186(17) . .
C3 C Uani 0.4636(5) 0.2843(2) 0.3838(3) 1.000 0.0207(17) . .
C4 C Uani 0.6949(6) 0.2503(2) 0.4949(4) 1.000 0.0393(19) . .
C5 C Uani 0.4025(5) 0.3706(2) 0.4745(3) 1.000 0.0213(17) . .
C6 C Uani 0.4884(7) 0.3035(3) 0.5908(4) 1.000 0.056(3) . .
C7 C Uani 0.3000(5) 0.4349(2) 0.3346(3) 1.000 0.0179(17) . .
C8 C Uani 0.4397(5) 0.4584(2) 0.3549(3) 1.000 0.0149(17) . .
C9 C Uani 0.6246(5) 0.4470(2) 0.3335(3) 1.000 0.0175(17) . .
C10 C Uani 0.6793(6) 0.5061(2) 0.3762(4) 1.000 0.0329(19) . .
C11 C Uani 0.6211(6) 0.4443(2) 0.2508(3) 1.000 0.030(2) . .
C12 C Uani 0.7272(5) 0.3999(2) 0.3981(3) 1.000 0.0274(17) . .
C13 C Uani 0.2202(5) 0.4739(2) 0.3555(3) 1.000 0.0173(17) . .
C14 C Uani 0.1118(5) 0.4508(2) 0.3584(3) 1.000 0.0237(17) . .
C15 C Uani 0.0259(6) 0.4850(3) 0.3690(3) 1.000 0.0289(19) . .
C16 C Uani 0.0455(6) 0.5446(3) 0.3778(4) 1.000 0.0344(19) . .
C17 C Uani 0.1522(6) 0.5686(3) 0.3745(4) 1.000 0.033(2) . .
C18 C Uani 0.2386(6) 0.5334(2) 0.3650(3) 1.000 0.0261(17) . .
C19 C Uani 0.4492(5) 0.3245(2) 0.2274(3) 1.000 0.0202(17) . .
C20 C Uani 0.0283(6) 0.3103(2) 0.1845(3) 1.000 0.0254(17) . .
C21 C Uani -0.0802(6) 0.3477(3) 0.1640(4) 1.000 0.048(3) . .
C22 C Uani -0.1655(7) 0.3387(3) 0.1928(5) 1.000 0.057(3) . .
C23 C Uani -0.1417(7) 0.2909(4) 0.2429(5) 1.000 0.064(4) . .
C24 C Uani -0.0327(7) 0.2540(4) 0.2674(4) 1.000 0.065(3) . .
C25 C Uani 0.0524(6) 0.2637(3) 0.2375(4) 1.000 0.048(3) . .
C26 C Uani 0.1399(5) 0.2501(2) 0.1025(3) 1.000 0.0179(17) . .
C27 C Uani 0.0484(6) 0.2354(2) 0.0135(3) 1.000 0.0292(17) . .
C28 C Uani 0.0577(6) 0.1809(2) -0.0144(4) 1.000 0.0320(19) . .
C29 C Uani 0.1510(6) 0.1403(2) 0.0441(3) 1.000 0.0262(19) . .
C30 C Uani 0.2393(6) 0.1541(2) 0.1321(4) 1.000 0.032(2) . .
C31 C Uani 0.2369(6) 0.2087(2) 0.1618(3) 1.000 0.0250(17) . .
C32 C Uani 0.0192(5) 0.3636(2) 0.0423(3) 1.000 0.0270(17) . .
C33 C Uani 0.0566(5) 0.4279(2) 0.0575(3) 1.000 0.0230(17) . .
C34 C Uani 0.2821(5) 0.5122(2) 0.1300(3) 1.000 0.0233(17) . .
C35 C Uani 0.2392(6) 0.5419(2) 0.1753(3) 1.000 0.0261(17) . .
C36 C Uani 0.2720(6) 0.6002(2) 0.1956(4) 1.000 0.0343(19) . .
C37 C Uani 0.3489(6) 0.6291(3) 0.1709(4) 1.000 0.0379(19) . .
C38 C Uani 0.3904(6) 0.6002(3) 0.1255(4) 1.000 0.037(2) . .
C39 C Uani 0.3583(6) 0.5423(2) 0.1050(4) 1.000 0.0312(19) . .
C40 C Uani 0.2573(6) 0.4167(2) 0.0197(4) 1.000 0.0308(19) . .
C41 C Uani 0.1820(7) 0.4497(3) -0.0563(4) 1.000 0.045(3) . .
C42 C Uani 0.1794(7) 0.4347(3) -0.1279(4) 1.000 0.055(3) . .
C43 C Uani 0.2496(8) 0.3854(3) -0.1257(4) 1.000 0.062(3) . .
C44 C Uani 0.3241(8) 0.3524(3) -0.0507(4) 1.000 0.066(3) . .
C45 C Uani 0.3271(7) 0.3684(3) 0.0210(4) 1.000 0.047(3) . .
H41 H Uiso 0.78960 0.26450 0.53800 1.000 0.0590 calc R
H42 H Uiso 0.69600 0.22590 0.45380 1.000 0.0590 calc R
H43 H Uiso 0.66230 0.22820 0.52350 1.000 0.0590 calc R
H61 H Uiso 0.58860 0.30600 0.61630 1.000 0.0850 calc R
H62 H Uiso 0.46650 0.26530 0.60040 1.000 0.0850 calc R
H63 H Uiso 0.46400 0.33180 0.61770 1.000 0.0850 calc R
H81 H Uiso 0.49100 0.48800 0.39530 1.000 0.0180 calc R
H101 H Uiso 0.76620 0.51490 0.38240 1.000 0.0490 calc R
H102 H Uiso 0.69750 0.50580 0.43320 1.000 0.0490 calc R
H103 H Uiso 0.60880 0.53520 0.34030 1.000 0.0490 calc R
H111 H Uiso 0.71700 0.44550 0.26700 1.000 0.0440 calc R
H112 H Uiso 0.56800 0.47680 0.21360 1.000 0.0440 calc R
H113 H Uiso 0.57600 0.40880 0.21980 1.000 0.0440 calc R
H121 H Uiso 0.82270 0.40840 0.41690 1.000 0.0410 calc R
H122 H Uiso 0.69850 0.36270 0.36940 1.000 0.0410 calc R
H123 H Uiso 0.72420 0.39910 0.44810 1.000 0.0410 calc R
H141 H Uiso 0.09710 0.41080 0.35290 1.000 0.0280 calc R
H151 H Uiso -0.04610 0.46820 0.37040 1.000 0.0350 calc R
H161 H Uiso -0.01180 0.56800 0.38580 1.000 0.0410 calc R
H171 H Uiso 0.16560 0.60860 0.37870 1.000 0.0400 calc R
H181 H Uiso 0.31190 0.55020 0.36490 1.000 0.0320 calc R
H211 H Uiso -0.09700 0.38010 0.12960 1.000 0.0580 calc R
H221 H Uiso -0.23780 0.36480 0.17820 1.000 0.0680 calc R
H231 H Uiso -0.20100 0.28360 0.26040 1.000 0.0770 calc R
H241 H Uiso -0.01440 0.22260 0.30370 1.000 0.0780 calc R
H251 H Uiso 0.12660 0.23820 0.25380 1.000 0.0580 calc R
H271 H Uiso -0.01850 0.26220 -0.02690 1.000 0.0350 calc R
H281 H Uiso -0.00080 0.17190 -0.07390 1.000 0.0380 calc R
H291 H Uiso 0.15510 0.10370 0.02480 1.000 0.0320 calc R
H301 H Uiso 0.30170 0.12620 0.17230 1.000 0.0380 calc R
H311 H Uiso 0.29970 0.21780 0.22120 1.000 0.0300 calc R
H321 H Uiso 0.02840 0.34920 -0.00270 1.000 0.0370 calc R
H322 H Uiso -0.07940 0.35840 0.02170 1.000 0.0370 calc R
H331 H Uiso 0.03040 0.44460 0.09370 1.000 0.0310 calc R
H332 H Uiso 0.00560 0.44850 0.00190 1.000 0.0310 calc R
H351 H Uiso 0.18810 0.52260 0.19220 1.000 0.0310 calc R
H361 H Uiso 0.24250 0.61990 0.22570 1.000 0.0410 calc R
H371 H Uiso 0.37220 0.66810 0.18510 1.000 0.0460 calc R
H381 H Uiso 0.44080 0.61990 0.10830 1.000 0.0450 calc R
H391 H Uiso 0.38750 0.52310 0.07430 1.000 0.0370 calc R
H411 H Uiso 0.13250 0.48240 -0.05880 1.000 0.0540 calc R
H421 H Uiso 0.13020 0.45780 -0.17800 1.000 0.0660 calc R
H431 H Uiso 0.24650 0.37470 -0.17460 1.000 0.0740 calc R
H441 H Uiso 0.37250 0.31930 -0.04830 1.000 0.0800 calc R
H451 H Uiso 0.37790 0.34580 0.07150 1.000 0.0570 calc R

loop_
_atom_type_symbol
_atom_type_description
_atom_type_scat_dispersion_real
_atom_type_scat_dispersion_imag
_atom_type_scat_source
P P 0.1023 0.0942 'International Tables Vol C Tables 4.2.6.8 and 6.1.1.4'
O O 0.0106 0.0060 'International Tables Vol C Tables 4.2.6.8 and 6.1.1.4'
N N 0.0061 0.0033 'International Tables Vol C Tables 4.2.6.8 and 6.1.1.4'
Fe Fe 0.3463 0.8444 'International Tables Vol C Tables 4.2.6.8 and 6.1.1.4'
H H 0.0000 0.0000 'International Tables Vol C Tables 4.2.6.8 and 6.1.1.4'
C C 0.0033 0.0016 'International Tables Vol C Tables 4.2.6.8 and 6.1.1.4'

loop_
_geom_angle_atom_site_label_1
_geom_angle_atom_site_label_2
_geom_angle_atom_site_label_3
_geom_angle
_geom_angle_publ_flag
P1 Fe P2 85.61(6) yes
P1 Fe O5 83.18(11) yes
P1 Fe N1 163.88(15) yes
P1 Fe C2 93.84(17) yes
P1 Fe C19 96.04(18) yes
P2 Fe O5 79.74(11) yes
P2 Fe N1 90.58(11) yes
P2 Fe C2 162.20(18) yes
P2 Fe C19 105.69(17) yes
O5 Fe N1 80.73(17) yes
O5 Fe C2 82.5(2) yes
O5 Fe C19 174.5(2) yes
N1 Fe C2 85.03(18) yes
N1 Fe C19 100.1(2) yes
C2 Fe C19 92.1(2) yes
Fe P1 C20 115.84(17) yes
Fe P1 C26 121.3(2) yes
Fe P1 C32 107.90(18) yes
C20 P1 C26 103.3(3) yes
C20 P1 C32 103.8(3) yes
C26 P1 C32 102.7(2) yes
Fe P2 C33 102.19(17) yes
Fe P2 C34 119.65(16) yes
Fe P2 C40 123.18(18) yes
C33 P2 C34 103.5(3) yes
C33 P2 C40 99.9(3) yes
C34 P2 C40 104.7(2) yes
C3 O1 C4 115.3(4) yes
C5 O3 C6 115.8(4) yes
Fe O5 C7 102.4(3) yes
Fe N1 C8 109.5(4) yes
Fe N1 C9 129.3(3) yes
C8 N1 C9 120.6(4) yes
C2 C1 C5 124.5(4) no
C2 C1 C7 112.0(4) no
C5 C1 C7 121.3(4) no
Fe C2 C1 109.8(3) yes
Fe C2 C3 127.0(4) yes
C1 C2 C3 121.4(4) no
O1 C3 O2 123.0(5) yes
O1 C3 C2 109.7(4) yes
O2 C3 C2 127.1(5) yes
O3 C5 O4 123.3(4) yes
O3 C5 C1 112.2(4) yes
O4 C5 C1 124.4(4) yes
O5 C7 C1 106.6(4) yes
O5 C7 C8 106.0(4) yes
O5 C7 C13 109.2(4) yes
C1 C7 C8 100.0(4) no
C1 C7 C13 117.5(5) no
C8 C7 C13 116.4(4) no
N1 C8 C7 114.6(4) yes
N1 C9 C10 111.9(5) yes
N1 C9 C11 110.7(4) yes
N1 C9 C12 107.2(4) yes
C10 C9 C11 109.2(5) no
C10 C9 C12 109.0(4) no
C11 C9 C12 108.8(5) no
C7 C13 C14 119.1(4) no
C7 C13 C18 124.0(6) no
C14 C13 C18 116.7(6) no
C13 C14 C15 122.0(5) no
C14 C15 C16 120.4(7) no
C15 C16 C17 118.6(7) no
C16 C17 C18 120.1(6) no
C13 C18 C17 122.2(7) no
Fe C19 O6 174.3(5) yes
P1 C20 C21 121.6(4) yes
P1 C20 C25 121.2(5) yes
C21 C20 C25 117.2(7) no
C20 C21 C22 122.2(6) no
C21 C22 C23 119.0(8) no
C22 C23 C24 120.8(9) no
C23 C24 C25 119.4(8) no
C20 C25 C24 121.3(7) no
P1 C26 C27 122.3(4) yes
P1 C26 C31 119.0(3) yes
C27 C26 C31 118.7(4) no
C26 C27 C28 119.9(5) no
C27 C28 C29 121.0(5) no
C28 C29 C30 119.3(5) no
C29 C30 C31 121.2(5) no
C26 C31 C30 119.7(5) no
P1 C32 C33 111.0(3) yes
P2 C33 C32 107.1(4) yes
P2 C34 C35 118.7(4) yes
P2 C34 C39 122.5(4) yes
C35 C34 C39 118.7(5) no
C34 C35 C36 120.5(6) no
C35 C36 C37 119.9(6) no
C36 C37 C38 119.9(6) no
C37 C38 C39 120.7(7) no
C34 C39 C38 120.4(6) no
P2 C40 C41 120.6(5) yes
P2 C40 C45 120.9(5) yes
C41 C40 C45 118.3(6) no
C40 C41 C42 120.8(7) no
C41 C42 C43 120.1(6) no
C42 C43 C44 119.4(7) no
C43 C44 C45 119.8(7) no
C40 C45 C44 121.6(6) no
O1 C4 H41 109.55 no
O1 C4 H42 109.56 no
O1 C4 H43 109.39 no
H41 C4 H42 109.50 no
H41 C4 H43 109.47 no
H42 C4 H43 109.35 no
O3 C6 H61 109.50 no
O3 C6 H62 109.49 no
O3 C6 H63 109.45 no
H61 C6 H62 109.46 no
H61 C6 H63 109.50 no
H62 C6 H63 109.43 no
N1 C8 H81 122.68 no
C7 C8 H81 122.73 no
C9 C10 H101 109.61 no
C9 C10 H102 109.51 no
C9 C10 H103 109.59 no
H101 C10 H102 109.42 no
H101 C10 H103 109.44 no
H102 C10 H103 109.26 no
C9 C11 H111 109.55 no
C9 C11 H112 109.46 no
C9 C11 H113 109.44 no
H111 C11 H112 109.53 no
H111 C11 H113 109.36 no
H112 C11 H113 109.48 no
C9 C12 H121 109.52 no
C9 C12 H122 109.41 no
C9 C12 H123 109.48 no
H121 C12 H122 109.44 no
H121 C12 H123 109.50 no
H122 C12 H123 109.47 no
C13 C14 H141 118.97 no
C15 C14 H141 119.04 no
C14 C15 H151 119.90 no
C16 C15 H151 119.67 no
C15 C16 H161 120.77 no
C17 C16 H161 120.65 no
C16 C17 H171 120.03 no
C18 C17 H171 119.89 no
C13 C18 H181 118.89 no
C17 C18 H181 118.87 no
C20 C21 H211 118.89 no
C22 C21 H211 118.88 no
C21 C22 H221 120.42 no
C23 C22 H221 120.56 no
C22 C23 H231 119.64 no
C24 C23 H231 119.58 no
C23 C24 H241 120.33 no
C25 C24 H241 120.30 no
C20 C25 H251 119.25 no
C24 C25 H251 119.44 no
C26 C27 H271 119.95 no
C28 C27 H271 120.14 no
C27 C28 H281 119.53 no
C29 C28 H281 119.44 no
C28 C29 H291 120.30 no
C30 C29 H291 120.39 no
C29 C30 H301 119.47 no
C31 C30 H301 119.33 no
C26 C31 H311 120.08 no
C30 C31 H311 120.17 no
P1 C32 H321 109.49 no
P1 C32 H322 109.43 no
C33 C32 H321 109.45 no
C33 C32 H322 109.40 no
H321 C32 H322 108.05 no
P2 C33 H331 110.34 no
P2 C33 H332 110.27 no
C32 C33 H331 110.31 no
C32 C33 H332 110.30 no
H331 C33 H332 108.54 no
C34 C35 H351 119.81 no
C36 C35 H351 119.67 no
C35 C36 H361 120.10 no
C37 C36 H361 120.05 no
C36 C37 H371 120.09 no
C38 C37 H371 120.00 no
C37 C38 H381 119.64 no
C39 C38 H381 119.69 no
C34 C39 H391 119.82 no
C38 C39 H391 119.82 no
C40 C41 H411 119.58 no
C42 C41 H411 119.59 no
C41 C42 H421 119.84 no
C43 C42 H421 120.07 no
C42 C43 H431 120.28 no
C44 C43 H431 120.33 no
C43 C44 H441 120.12 no
C45 C44 H441 120.04 no
C40 C45 H451 119.24 no
C44 C45 H451 119.21 no

loop_
_geom_bond_atom_site_label_1
_geom_bond_atom_site_label_2
_geom_bond_distance
_geom_bond_publ_flag
Fe P1 2.2289(18) yes
Fe P2 2.2997(16) yes
Fe O5 1.944(4) yes
Fe N1 2.025(4) yes
Fe C2 1.975(5) yes
Fe C19 1.742(6) yes
P1 C20 1.828(8) yes
P1 C26 1.835(5) yes
P1 C32 1.833(5) yes
P2 C33 1.814(7) yes
P2 C34 1.841(5) yes
P2 C40 1.844(7) yes
O1 C3 1.348(7) yes
O1 C4 1.445(7) yes
O2 C3 1.206(6) yes
O3 C5 1.352(6) yes
O3 C6 1.441(7) yes
O4 C5 1.212(6) yes
O5 C7 1.410(5) yes
O6 C19 1.154(7) yes
N1 C8 1.274(7) yes
N1 C9 1.488(8) yes
C1 C2 1.354(8) no
C1 C5 1.465(7) no
C1 C7 1.537(7) no
C2 C3 1.481(7) no
C7 C8 1.521(9) no
C7 C13 1.492(8) no
C9 C10 1.517(7) no
C9 C11 1.529(8) no
C9 C12 1.539(7) no
C13 C14 1.388(9) no
C13 C18 1.382(7) no
C14 C15 1.367(10) no
C15 C16 1.385(10) no
C16 C17 1.382(11) no
C17 C18 1.374(10) no
C20 C21 1.375(10) no
C20 C25 1.376(8) no
C21 C22 1.386(12) no
C22 C23 1.367(11) no
C23 C24 1.355(13) no
C24 C25 1.403(12) no
C26 C27 1.398(6) no
C26 C31 1.394(7) no
C27 C28 1.388(7) no
C28 C29 1.362(8) no
C29 C30 1.378(8) no
C30 C31 1.382(7) no
C32 C33 1.522(7) no
C34 C35 1.387(9) no
C34 C39 1.397(10) no
C35 C36 1.386(7) no
C36 C37 1.387(11) no
C37 C38 1.368(10) no
C38 C39 1.377(8) no
C40 C41 1.384(9) no
C40 C45 1.364(10) no
C41 C42 1.370(10) no
C42 C43 1.380(11) no
C43 C44 1.372(9) no
C44 C45 1.375(10) no
C4 H41 0.9593 no
C4 H42 0.9599 no
C4 H43 0.9609 no
C6 H61 0.9591 no
C6 H62 0.9606 no
C6 H63 0.9613 no
C8 H81 0.9298 no
C10 H101 0.9598 no
C10 H102 0.9618 no
C10 H103 0.9607 no
C11 H111 0.9602 no
C11 H112 0.9603 no
C11 H113 0.9608 no
C12 H121 0.9593 no
C12 H122 0.9616 no
C12 H123 0.9586 no
C14 H141 0.9312 no
C15 H151 0.9296 no
C16 H161 0.9298 no
C17 H171 0.9295 no
C18 H181 0.9300 no
C21 H211 0.9297 no
C22 H221 0.9293 no
C23 H231 0.9301 no
C24 H241 0.9289 no
C25 H251 0.9294 no
C27 H271 0.9308 no
C28 H281 0.9293 no
C29 H291 0.9292 no
C30 H301 0.9298 no
C31 H311 0.9309 no
C32 H321 0.9686 no
C32 H322 0.9703 no
C33 H331 0.9694 no
C33 H332 0.9703 no
C35 H351 0.9289 no
C36 H361 0.9297 no
C37 H371 0.9304 no
C38 H381 0.9307 no
C39 H391 0.9310 no
C41 H411 0.9291 no
C42 H421 0.9299 no
C43 H431 0.9300 no
C44 H441 0.9298 no
C45 H451 0.9287 no

loop_
_geom_contact_atom_site_label_1
_geom_contact_atom_site_label_2
_geom_contact_distance
_geom_contact_site_symmetry_2
_geom_contact_publ_flag
Fe H113 2.9999 . no
Fe H122 3.3932 . no
Fe H451 3.3518 . no
P2 C11 3.498(7) . no
P2 H112 3.1632 . no
P2 H113 3.1250 . no
O1 O3 2.873(7) . no
O1 C5 3.065(8) . no
O1 C12 3.185(7) . no
O2 C31 3.122(6) . no
O2 C44 3.184(9) 4_555 no
O2 O3 3.221(5) . no
O3 O2 3.221(5) . no
O3 C3 2.666(7) . no
O3 O1 2.873(7) . no
O4 C14 3.335(7) . no
O4 C8 3.370(7) . no
O4 C18 3.266(8) 3_666 no
O4 C13 3.038(6) . no
O5 C35 3.126(6) . no
O5 C21 3.272(8) . no
O6 C3 3.336(7) . no
O6 C31 3.335(8) . no
O6 C6 3.221(8) 4_554 no
O1 H122 2.7729 . no
O1 H123 2.7269 . no
O2 H441 2.4114 4_555 no
O2 H42 2.5549 . no
O2 H43 2.6379 . no
O2 H251 2.7825 . no
O2 H311 2.1982 . no
O4 H181 2.5146 3_666 no
O4 H61 2.8743 . no
O4 H102 2.8755 3_666 no
O4 H63 2.4198 . no
O4 H81 2.6254 3_666 no
O5 H331 2.3876 . no
O5 H351 2.4545 . no
O6 H113 2.8364 . no
O6 H231 2.8779 1_655 no
O6 H451 2.7416 . no
O6 H122 2.7442 . no
O6 H62 2.4699 4_554 no
C2 C25 3.509(10) . no
C3 O6 3.336(7) . no
C3 O3 2.666(7) . no
C4 C21 3.501(9) 4_655 no
C5 C14 3.294(8) . no
C5 O1 3.065(8) . no
C6 C30 3.520(12) 4_555 no
C6 O6 3.221(8) 4_555 no
C8 C35 3.359(7) . no
C8 O4 3.370(7) . no
C10 C29 3.491(7) 2_655 no
C10 C30 3.562(7) 2_655 no
C11 C19 3.272(8) . no
C11 C34 3.535(9) . no
C11 P2 3.498(7) . no
C11 C39 3.473(8) . no
C12 C19 3.397(7) . no
C12 O1 3.185(7) . no
C13 O4 3.038(6) . no
C14 C5 3.294(8) . no
C14 O4 3.335(7) . no
C18 O4 3.266(8) 3_666 no
C18 C35 3.568(8) . no
C19 C31 3.330(8) . no
C19 C12 3.397(7) . no
C19 C45 3.409(8) . no
C19 C11 3.272(8) . no
C21 C4 3.501(9) 4_454 no
C21 O5 3.272(8) . no
C25 C31 3.416(10) . no
C25 C2 3.509(10) . no
C29 C10 3.491(7) 2_645 no
C30 C6 3.520(12) 4_554 no
C30 C10 3.562(7) 2_645 no
C31 O2 3.122(6) . no
C31 C19 3.330(8) . no
C31 C25 3.416(10) . no
C31 O6 3.335(8) . no
C34 C11 3.535(9) . no
C35 C18 3.568(8) . no
C35 O5 3.126(6) . no
C35 C8 3.359(7) . no
C39 C11 3.473(8) . no
C39 C41 3.262(9) . no
C41 C39 3.262(9) . no
C44 O2 3.184(9) 4_554 no
C45 C19 3.409(8) . no
C1 H141 2.7642 . no
C3 H311 2.9121 . no
C5 H141 3.0104 . no
C7 H351 2.9746 . no
C8 H123 2.9950 . no
C8 H103 2.7609 . no
C8 H102 2.6597 . no
C8 H181 2.6447 . no
C8 H351 3.0923 . no
C10 H301 2.9588 2_655 no
C10 H81 2.4330 . no
C10 H291 2.8280 2_655 no
C13 H351 3.0744 . no
C15 H111 3.0329 1_455 no
C16 H421 3.0460 3_565 no
C16 H123 3.0427 3_666 no
C17 H123 2.8486 3_666 no
C18 H351 2.9498 . no
C18 H81 2.8184 . no
C19 H311 2.9635 . no
C19 H451 2.5804 . no
C19 H113 2.4832 . no
C19 H122 2.6791 . no
C20 H41 3.0411 4_454 no
C21 H322 2.6858 . no
C22 H43 3.0048 4_454 no
C23 H281 2.9422 4_555 no
C26 H251 2.9429 . no
C27 H321 2.6322 . no
C28 H121 3.0237 4_454 no
C29 H161 3.0884 2_545 no
C29 H101 3.0999 2_645 no
C29 H63 3.0836 4_554 no
C30 H63 2.7750 4_554 no
C31 H251 2.7602 . no
C32 H271 2.5816 . no
C32 H211 2.6799 . no
C33 H411 3.0542 . no
C33 H351 2.9931 . no
C33 H211 2.9952 . no
C33 H411 3.0127 3_565 no
C33 H332 2.9866 3_565 no
C34 H411 2.9745 . no
C34 H332 2.8886 3_565 no
C34 H112 2.8177 . no
C35 H332 2.8451 3_565 no
C35 H331 2.9743 . no
C37 H42 3.0481 2_655 no
C39 H411 2.9611 . no
C39 H112 2.5514 . no
C40 H391 2.7396 . no
C40 H321 2.8730 . no
C41 H391 2.7721 . no
C41 H332 2.8140 . no
H41 C20 3.0411 4_655 no
H42 O2 2.5549 . no
H42 C37 3.0481 2_645 no
H43 O2 2.6379 . no
H43 C22 3.0048 4_655 no
H61 O4 2.8743 . no
H62 O6 2.4699 4_555 no
H63 O4 2.4198 . no
H63 C29 3.0836 4_555 no
H63 C30 2.7750 4_555 no
H81 C10 2.4330 . no
H81 C18 2.8184 . no
H81 H102 2.0878 . no
H81 H103 2.3927 . no
H81 H181 2.2935 . no
H81 O4 2.6254 3_666 no
H101 H111 2.4750 . no
H101 H121 2.5224 . no
H101 H151 2.5406 1_655 no
H101 C29 3.0999 2_655 no
H101 H291 2.4874 2_655 no
H102 C8 2.6597 . no
H102 H81 2.0878 . no
H102 H123 2.4713 . no
H102 O4 2.8755 3_666 no
H103 C8 2.7609 . no
H103 H81 2.3927 . no
H103 H112 2.5240 . no
H103 H301 2.4071 2_655 no
H111 C15 3.0329 1_655 no
H111 H101 2.4750 . no
H111 H121 2.4730 . no
H111 H151 2.3019 1_655 no
H112 P2 3.1632 . no
H112 C34 2.8177 . no
H112 C39 2.5514 . no
H112 H103 2.5240 . no
H112 H391 2.4367 . no
H113 Fe 2.9999 . no
H113 P2 3.1250 . no
H113 O6 2.8364 . no
H113 C19 2.4832 . no
H113 H122 2.5226 . no
H121 H101 2.5224 . no
H121 H111 2.4730 . no
H121 H151 2.5463 1_655 no
H121 C28 3.0237 4_655 no
H122 Fe 3.3932 . no
H122 O1 2.7729 . no
H122 O6 2.7442 . no
H122 C19 2.6791 . no
H122 H113 2.5226 . no
H123 O1 2.7269 . no
H123 C8 2.9950 . no
H123 H102 2.4713 . no
H123 C16 3.0427 3_666 no
H123 C17 2.8486 3_666 no
H141 C1 2.7642 . no
H141 C5 3.0104 . no
H151 H101 2.5406 1_455 no
H151 H111 2.3019 1_455 no
H151 H121 2.5463 1_455 no
H161 C29 3.0884 2_555 no
H181 C8 2.6447 . no
H181 H81 2.2935 . no
H181 O4 2.5146 3_666 no
H211 C32 2.6799 . no
H211 C33 2.9952 . no
H211 H322 2.2060 . no
H211 H331 2.4433 . no
H231 O6 2.8779 1_455 no
H251 O2 2.7825 . no
H251 C26 2.9429 . no
H251 C31 2.7602 . no
H251 H311 2.4494 . no
H271 C32 2.5816 . no
H271 H321 2.0552 . no
H281 C23 2.9422 4_554 no
H291 C10 2.8280 2_645 no
H291 H101 2.4874 2_645 no
H301 C10 2.9588 2_645 no
H301 H103 2.4071 2_645 no
H311 O2 2.1982 . no
H311 C3 2.9121 . no
H311 C19 2.9635 . no
H311 H251 2.4494 . no
H321 C27 2.6322 . no
H321 C40 2.8730 . no
H321 H271 2.0552 . no
H322 C21 2.6858 . no
H322 H211 2.2060 . no
H331 O5 2.3876 . no
H331 C35 2.9743 . no
H331 H211 2.4433 . no
H331 H351 2.4529 . no
H331 H411 2.3111 3_565 no
H332 C41 2.8140 . no
H332 H411 2.4475 . no
H332 C33 2.9866 3_565 no
H332 C34 2.8886 3_565 no
H332 C35 2.8451 3_565 no
H332 H332 2.3738 3_565 no
H351 O5 2.4545 . no
H351 C7 2.9746 . no
H351 C8 3.0923 . no
H351 C13 3.0744 . no
H351 C18 2.9498 . no
H351 C33 2.9931 . no
H351 H331 2.4529 . no
H391 C40 2.7396 . no
H391 C41 2.7721 . no
H391 H112 2.4367 . no
H411 C33 3.0542 . no
H411 C34 2.9745 . no
H411 C39 2.9611 . no
H411 H332 2.4475 . no
H411 C33 3.0127 3_565 no
H411 H331 2.3111 3_565 no
H421 C16 3.0460 3_565 no
H441 O2 2.4114 4_554 no
H451 Fe 3.3518 . no
H451 O6 2.7416 . no
H451 C19 2.5804 . no

loop_
_geom_hbond_atom_site_label_D
_geom_hbond_atom_site_label_H
_geom_hbond_atom_site_label_A
_geom_hbond_distance_DH
_geom_hbond_distance_HA
_geom_hbond_distance_DA
_geom_hbond_angle_DHA
_geom_hbond_site_symmetry_A
_geom_hbond_publ_flag
C6 H62 O6 0.9606 2.4699 3.221(8) 134.95 4_555 yes
C18 H181 O4 0.9300 2.5146 3.266(8) 138.01 3_666 yes
C31 H311 O2 0.9309 2.1982 3.122(6) 171.82 . yes
C33 H331 O5 0.9694 2.3876 2.850(6) 108.67 . yes
C35 H351 O5 0.9289 2.4545 3.126(6) 129.26 . yes
C44 H441 O2 0.9298 2.4114 3.184(9) 140.52 4_554 yes

loop_
_geom_torsion_atom_site_label_1
_geom_torsion_atom_site_label_2
_geom_torsion_atom_site_label_3
_geom_torsion_atom_site_label_4
_geom_torsion
_geom_torsion_publ_flag
P2 Fe P1 C20 -123.99(19) no
P2 Fe P1 C26 109.6(2) no
P2 Fe P1 C32 -8.2(2) no
O5 Fe P1 C20 -43.8(2) no
O5 Fe P1 C26 -170.2(2) no
O5 Fe P1 C32 72.0(2) no
C2 Fe P1 C20 38.2(3) no
C2 Fe P1 C26 -88.2(3) no
C2 Fe P1 C32 154.0(3) no
C19 Fe P1 C20 130.7(2) no
C19 Fe P1 C26 4.2(3) no
C19 Fe P1 C32 -113.5(3) no
P1 Fe P2 C33 31.46(17) no
P1 Fe P2 C34 144.9(3) no
P1 Fe P2 C40 -79.1(3) no
O5 Fe P2 C33 -52.4(2) no
O5 Fe P2 C34 61.0(3) no
O5 Fe P2 C40 -162.9(3) no
N1 Fe P2 C33 -132.9(2) no
N1 Fe P2 C34 -19.4(3) no
N1 Fe P2 C40 116.6(3) no
C19 Fe P2 C33 126.5(2) no
C19 Fe P2 C34 -120.1(3) no
C19 Fe P2 C40 16.0(3) no
P1 Fe O5 C7 138.0(3) no
P2 Fe O5 C7 -135.3(3) no
N1 Fe O5 C7 -43.0(3) no
C2 Fe O5 C7 43.2(3) no
P2 Fe N1 C8 103.7(3) no
P2 Fe N1 C9 -84.9(3) no
O5 Fe N1 C8 24.2(3) no
O5 Fe N1 C9 -164.4(4) no
C2 Fe N1 C8 -59.0(3) no
C2 Fe N1 C9 112.4(4) no
C19 Fe N1 C8 -150.2(3) no
C19 Fe N1 C9 21.2(4) no
P1 Fe C2 C1 -106.2(4) no
P1 Fe C2 C3 89.5(5) no
O5 Fe C2 C1 -23.6(4) no
O5 Fe C2 C3 172.1(5) no
N1 Fe C2 C1 57.7(4) no
N1 Fe C2 C3 -106.7(5) no
C19 Fe C2 C1 157.6(5) no
C19 Fe C2 C3 -6.7(5) no
Fe P1 C20 C21 92.1(5) no
Fe P1 C20 C25 -87.7(5) no
C26 P1 C20 C21 -132.9(5) no
C26 P1 C20 C25 47.4(5) no
C32 P1 C20 C21 -26.0(5) no
C32 P1 C20 C25 154.3(5) no
Fe P1 C26 C27 -129.8(5) no
Fe P1 C26 C31 50.0(6) no
C20 P1 C26 C27 98.3(6) no
C20 P1 C26 C31 -81.9(6) no
C32 P1 C26 C27 -9.5(6) no
C32 P1 C26 C31 170.4(5) no
Fe P1 C32 C33 -22.8(5) no
C20 P1 C32 C33 100.6(5) no
C26 P1 C32 C33 -152.0(5) no
Fe P2 C33 C32 -53.7(3) no
C34 P2 C33 C32 -178.6(3) no
C40 P2 C33 C32 73.6(4) no
Fe P2 C34 C35 -57.0(5) no
Fe P2 C34 C39 118.4(4) no
C33 P2 C34 C35 55.8(5) no
C33 P2 C34 C39 -128.9(5) no
C40 P2 C34 C35 159.9(5) no
C40 P2 C34 C39 -24.7(6) no
Fe P2 C40 C41 169.3(5) no
Fe P2 C40 C45 -4.4(7) no
C33 P2 C40 C41 57.6(6) no
C33 P2 C40 C45 -116.1(6) no
C34 P2 C40 C41 -49.3(7) no
C34 P2 C40 C45 137.0(6) no
C4 O1 C3 O2 -1.9(8) no
C4 O1 C3 C2 -177.6(5) no
C6 O3 C5 C1 164.9(6) no
C6 O3 C5 O4 -12.9(10) no
Fe O5 C7 C1 -53.0(5) no
Fe O5 C7 C8 53.0(4) no
Fe O5 C7 C13 179.1(3) no
Fe N1 C9 C10 164.0(3) no
C9 N1 C8 C7 -171.7(4) no
C8 N1 C9 C10 -25.4(6) no
Fe N1 C9 C11 42.0(5) no
Fe N1 C9 C12 -76.5(4) no
Fe N1 C8 C7 0.6(5) no
C8 N1 C9 C11 -147.4(4) no
C8 N1 C9 C12 94.1(5) no
C2 C1 C5 O3 -34.4(9) no
C7 C1 C2 C3 164.4(5) no
C5 C1 C2 Fe -164.4(5) no
C5 C1 C2 C3 1.0(9) no
C7 C1 C2 Fe -1.0(6) no
C2 C1 C7 O5 36.9(7) no
C2 C1 C7 C8 -73.3(5) no
C2 C1 C7 C13 159.7(5) no
C5 C1 C7 O5 -159.1(5) no
C5 C1 C7 C8 90.7(6) no
C5 C1 C7 C13 -36.3(8) no
C7 C1 C5 O3 163.6(5) no
C7 C1 C5 O4 -18.6(10) no
C2 C1 C5 O4 143.4(7) no
C1 C2 C3 O1 -66.2(8) no
Fe C2 C3 O1 96.6(5) no
Fe C2 C3 O2 -78.8(8) no
C1 C2 C3 O2 118.4(7) no
O5 C7 C8 N1 -36.6(5) no
C1 C7 C8 N1 74.1(5) no
C8 C7 C13 C14 -164.9(4) no
C8 C7 C13 C18 20.9(7) no
C1 C7 C13 C18 139.5(5) no
O5 C7 C13 C14 75.2(5) no
O5 C7 C13 C18 -99.0(6) no
C13 C7 C8 N1 -158.2(4) no
C1 C7 C13 C14 -46.4(6) no
C18 C13 C14 C15 0.8(7) no
C7 C13 C18 C17 172.6(5) no
C7 C13 C14 C15 -173.8(4) no
C14 C13 C18 C17 -1.7(7) no
C13 C14 C15 C16 -0.4(7) no
C14 C15 C16 C17 0.8(8) no
C15 C16 C17 C18 -1.7(9) no
C16 C17 C18 C13 2.2(8) no
C25 C20 C21 C22 -1.8(9) no
P1 C20 C21 C22 178.5(5) no
P1 C20 C25 C24 -178.7(5) no
C21 C20 C25 C24 1.6(9) no
C20 C21 C22 C23 -0.4(11) no
C21 C22 C23 C24 2.8(12) no
C22 C23 C24 C25 -2.9(12) no
C23 C24 C25 C20 0.7(10) no
P1 C26 C27 C28 178.4(6) no
C31 C26 C27 C28 -1.5(10) no
P1 C26 C31 C30 179.1(6) no
C27 C26 C31 C30 -1.1(10) no
C26 C27 C28 C29 2.7(11) no
C27 C28 C29 C30 -1.3(12) no
C28 C29 C30 C31 -1.3(12) no
C29 C30 C31 C26 2.5(11) no
P1 C32 C33 P2 50.1(5) no
C35 C34 C39 C38 0.3(9) no
P2 C34 C35 C36 175.3(4) no
C39 C34 C35 C36 -0.3(8) no
P2 C34 C39 C38 -175.1(5) no
C34 C35 C36 C37 -0.3(9) no
C35 C36 C37 C38 0.9(10) no
C36 C37 C38 C39 -0.9(10) no
C37 C38 C39 C34 0.3(10) no
P2 C40 C41 C42 -174.9(6) no
P2 C40 C45 C44 174.1(7) no
C41 C40 C45 C44 0.2(12) no
C45 C40 C41 C42 -0.9(12) no
C40 C41 C42 C43 1.5(13) no
C41 C42 C43 C44 -1.3(13) no
C42 C43 C44 C45 0.6(13) no
C43 C44 C45 C40 0.0(13) no
